data_9014996
loop_
_publ_author_name
'Harker, D.'

_publ_section_title
;
 The Crystal Structure of Cupric Chloride Dihydrate Cu Cl2 (H2 O)2
 _cod_database_code 1011014
;
_journal_name_full 'Zeitschrift fur Kristallographie'
_journal_page_first 136
_journal_page_last 145
_journal_volume 93
_journal_year 1936
_chemical_formula_sum 'Cl2 Cu O2'
_chemical_name_mineral Eriochalcite
_space_group_IT_number 53
_symmetry_space_group_name_Hall '-P 2ab 2ab'
_symmetry_space_group_name_H-M 'P b m n'
_cell_angle_alpha 90
_cell_angle_beta 90
_cell_angle_gamma 90
_cell_length_a 7.38
_cell_length_b 8.04
_cell_length_c 3.72
_cell_formula_units_Z 2
_cell_volume 220.727
_database_code_amcsd 0017922
_exptl_crystal_density_diffrn 2.504
_cod_duplicate_entry 1011014
_cod_original_formula_sum 'Cu O2 Cl2'
_cod_database_code 9014996

loop_
_space_group_symop_operation_xyz
x,y,z
1/2+x,1/2+y,-z
1/2-x,1/2-y,z
x,-y,z
-x,y,-z
1/2-x,1/2+y,z
1/2+x,1/2-y,-z
-x,-y,-z

loop_
_atom_site_label
_atom_site_fract_x
_atom_site_fract_y
_atom_site_fract_z
_atom_site_attached_hydrogens
Cu1 0.00000 0.00000 0.00000 0
O1 0.00000 0.25000 0.00000 2
Cl1 0.25000 0.00000 0.37000 0

loop_
_cod_related_entry_id
_cod_related_entry_database
_cod_related_entry_code
1 AMCSD 0017922
